data_4517513
loop_
_publ_author_name
'Gray, Montgomery'
'Hines, Michael T.'
'Parsutkar, Mahesh M.'
'Wahlstrom, A. J.'
'Brunelli, Nicholas A.'
'RajanBabu, T. V.'

_publ_section_title
;
 Mechanism of Cobalt-Catalyzed Heterodimerization of Acrylates and
 1,3-Dienes. A Potential Role of Cationic Cobalt(I) Intermediates
;
_journal_issue 7
_journal_name_full 'ACS Catalysis'
_journal_page_first 4337
_journal_page_last 4348
_journal_paper_doi 10.1021/acscatal.9b05455
_journal_volume 10
_journal_year 2020
_chemical_formula_moiety 'C54 H52 Co P4, C32 H12 B F24'
_chemical_formula_sum 'C86 H64 B Co F24 P4'
_chemical_formula_weight 1746.99
_space_group_crystal_system monoclinic
_space_group_IT_number 14
_space_group_name_Hall '-P 2ybc'
_space_group_name_H-M_alt 'P 1 21/c 1'
_atom_sites_solution_hydrogens geom
_atom_sites_solution_primary dual
_atom_sites_solution_secondary difmap
_audit_creation_date 2019-08-06
_audit_creation_method
;
Olex2 1.2
(compiled 2018.05.29 svn.r3508 for OlexSys, GUI svn.r5506)
;
_cell_angle_alpha 90
_cell_angle_beta 101.172(2)
_cell_angle_gamma 90
_cell_formula_units_Z 4
_cell_length_a 16.6366(7)
_cell_length_b 12.7954(6)
_cell_length_c 37.4749(17)
_cell_measurement_reflns_used 9872
_cell_measurement_temperature 100.0
_cell_measurement_theta_max 26.342
_cell_measurement_theta_min 2.420
_cell_volume 7826.2(6)
_computing_cell_refinement 'SAINT v8.38A (Bruker, 2017)'
_computing_data_collection 'APEX3 v2017.3-0 (Bruker, 2017)'
_computing_data_reduction 'SAINT v8.38A (Bruker, 2017)'
_computing_molecular_graphics 'Olex2 (Dolomanov et al., 2009)'
_computing_publication_material 'Olex2 (Dolomanov et al., 2009)'
_computing_structure_refinement 'ShelXL (Sheldrick, 2015)'
_computing_structure_solution 'ShelXT (Sheldrick, 2015)'
_diffrn_ambient_temperature 100.0
_diffrn_detector 'Bruker APEX-II CCD'
_diffrn_detector_area_resol_mean 7.9
_diffrn_detector_type 'CCD Area Detector'
_diffrn_measured_fraction_theta_full 1.000
_diffrn_measured_fraction_theta_max 0.996
_diffrn_measurement_device 'Kappa Four-Circle Diffractometer'
_diffrn_measurement_device_type 'Nonius Kappa APEX II'
_diffrn_measurement_method '\w and \f scans'
_diffrn_radiation_monochromator graphite
_diffrn_radiation_probe x-ray
_diffrn_radiation_type MoK\a
_diffrn_radiation_wavelength 0.71073
_diffrn_reflns_av_R_equivalents 0.0438
_diffrn_reflns_av_unetI/netI 0.0180
_diffrn_reflns_Laue_measured_fraction_full 1.000
_diffrn_reflns_Laue_measured_fraction_max 0.996
_diffrn_reflns_limit_h_max 20
_diffrn_reflns_limit_h_min -20
_diffrn_reflns_limit_k_max 15
_diffrn_reflns_limit_k_min -15
_diffrn_reflns_limit_l_max 46
_diffrn_reflns_limit_l_min -46
_diffrn_reflns_number 231454
_diffrn_reflns_point_group_measured_fraction_full 1.000
_diffrn_reflns_point_group_measured_fraction_max 0.996
_diffrn_reflns_theta_full 25.000
_diffrn_reflns_theta_max 26.379
_diffrn_reflns_theta_min 1.248
_diffrn_source 'sealed tube'
_diffrn_source_type fine-focus
_diffrn_standards_number 0
_exptl_absorpt_coefficient_mu 0.405
_exptl_absorpt_correction_T_max 0.2602
_exptl_absorpt_correction_T_min 0.2187
_exptl_absorpt_correction_type multi-scan
_exptl_absorpt_process_details
'SADABS-2016/2 (Bruker,2016/2) was used for absorption correction. wR2(int) was 0.0566 before and 0.0496 after correction. The Ratio of minimum to maximum transmission is 0.8405. The \l/2 correction factor is Not present.'
_exptl_crystal_colour 'Dark Bluish Green'
_exptl_crystal_colour_lustre Dark
_exptl_crystal_colour_modifier bluish
_exptl_crystal_colour_primary green
_exptl_crystal_density_diffrn 1.483
_exptl_crystal_description Block
_exptl_crystal_F_000 3552
_exptl_crystal_size_max 0.357
_exptl_crystal_size_mid 0.313
_exptl_crystal_size_min 0.268
_refine_diff_density_max 0.503
_refine_diff_density_min -0.332
_refine_diff_density_rms 0.051
_refine_ls_extinction_method none
_refine_ls_goodness_of_fit_ref 1.023
_refine_ls_hydrogen_treatment constr
_refine_ls_matrix_type full
_refine_ls_number_parameters 1144
_refine_ls_number_reflns 15955
_refine_ls_number_restraints 144
_refine_ls_restrained_S_all 1.045
_refine_ls_R_factor_all 0.0421
_refine_ls_R_factor_gt 0.0348
_refine_ls_shift/su_max 0.001
_refine_ls_shift/su_mean 0.000
_refine_ls_structure_factor_coef Fsqd
_refine_ls_weighting_details 'w=1/[\s^2^(Fo^2^)+(0.0485P)^2^+4.8587P] where P=(Fo^2^+2Fc^2^)/3'
_refine_ls_weighting_scheme calc
_refine_ls_wR_factor_gt 0.0881
_refine_ls_wR_factor_ref 0.0921
_reflns_Friedel_coverage 0.000
_reflns_number_gt 13748
_reflns_number_total 15955
_reflns_threshold_expression 'I > 2\s(I)'
_cod_data_source_file cs9b05455_si_003.cif
_cod_data_source_block RBabu_MP-05-007
_cod_depositor_comments
;
The following automatic conversions were performed:

data item '_diffrn_radiation_probe' value 'X-ray' was changed to
'x-ray' in accordance with the
/home/data/users/saulius/crontab/automatic-downloads/rss-feeds/ACS/lib/dictionaries/cif_core.dic
dictionary named 'cif_core.dic' version 2.4.2 last updated on
2011-04-26.

data item '_exptl_crystal_colour_modifier' value 'Bluish' was changed
to 'bluish' in accordance with the
/home/data/users/saulius/crontab/automatic-downloads/rss-feeds/ACS/lib/dictionaries/cif_core.dic
dictionary named 'cif_core.dic' version 2.4.2 last updated on
2011-04-26.

data item '_exptl_crystal_colour_primary' value 'Green' was changed
to 'green' in accordance with the
/home/data/users/saulius/crontab/automatic-downloads/rss-feeds/ACS/lib/dictionaries/cif_core.dic
dictionary named 'cif_core.dic' version 2.4.2 last updated on
2011-04-26.

Automatic conversion script
Id: cif_fix_values 7556 2019-12-06 15:28:31Z antanas 

 Adding full bibliography for 4517513--4517514.cif.

 Adding full bibliography for 4517513--4517514.cif.
;
_cod_database_code 4517513
_shelx_shelxl_version_number 2018/3
_shelx_space_group_comment
;
The symmetry employed for this shelxl refinement is uniquely defined
by the following loop, which should always be used as a source of
symmetry information in preference to the above space-group names.
They are only intended as comments.
;
_shelx_estimated_absorpt_t_max 0.899
_shelx_estimated_absorpt_t_min 0.869
_olex2_refinement_description
;
1. Fixed Uiso
 At 1.2 times of:
  All C(H) groups, All C(H,H) groups
2. Uiso/Uaniso restraints and constraints
Uanis(F23B) = Uanis(F24)
Uanis(F13B) = Uanis(F13)
3. Rigid body (RIGU) restrains
 F13, F13B, F14, F14B, F15, F15B, C77
 with sigma for 1-2 distances of 0.002 and sigma for 1-3 distances of 0.002
 F10, F10B, F11, F11B, F12, F12B, C70
 with sigma for 1-2 distances of 0.002 and sigma for 1-3 distances of 0.002
 F22, F22B, F23, F23B, F24, F24B, C86
 with sigma for 1-2 distances of 0.002 and sigma for 1-3 distances of 0.002
 F16, F16B, F17, F18, F18B, C78
 with sigma for 1-2 distances of 0.002 and sigma for 1-3 distances of 0.002
 F16, F16B, F17, F17B, F18, F18B, C78
 with sigma for 1-2 distances of 0.0005 and sigma for 1-3 distances of 0.0005
4. Others
 Sof(F13B)=Sof(F14B)=Sof(F15B)=1-FVAR(1)
 Sof(F13)=Sof(F14)=Sof(F15)=FVAR(1)
 Sof(F10B)=Sof(F11B)=Sof(F12B)=1-FVAR(2)
 Sof(F10)=Sof(F11)=Sof(F12)=FVAR(2)
 Sof(F22B)=Sof(F23B)=Sof(F24B)=1-FVAR(3)
 Sof(F22)=Sof(F23)=Sof(F24)=FVAR(3)
 Fixed Sof: F16(0.5) F16B(0.5) F17(0.5) F17B(0.5) F18(0.5) F18B(0.5)
5.a Secondary CH2 refined with riding coordinates:
 C1(H1A,H1B), C2(H2A,H2B), C3(H3A,H3B), C4(H4A,H4B), C5(H5A,H5B), C6(H6A,H6B)
5.b Aromatic/amide H refined with riding coordinates:
 C8(H8), C9(H9), C10(H10), C11(H11), C12(H12), C14(H14), C15(H15), C16(H16),
 C17(H17), C18(H18), C20(H20), C21(H21), C22(H22), C23(H23), C24(H24), C26(H26),
  C27(H27), C28(H28), C29(H29), C30(H30), C32(H32), C33(H33), C34(H34),
 C35(H35), C36(H36), C38(H38), C39(H39), C40(H40), C41(H41), C42(H42), C44(H44),
  C45(H45), C46(H46), C47(H47), C48(H48), C50(H50), C51(H51), C52(H52),
 C53(H53), C54(H54), C56(H56), C58(H58), C60(H60), C64(H64), C66(H66), C68(H68),
  C72(H72), C74(H74), C76(H76), C80(H80), C82(H82), C84(H84)
;
_olex2_submission_special_instructions 'No special instructions were received'

loop_
_space_group_symop_operation_xyz
'x, y, z'
'-x, y+1/2, -z+1/2'
'-x, -y, -z'
'x, -y-1/2, z-1/2'

loop_
_atom_site_label
_atom_site_type_symbol
_atom_site_fract_x
_atom_site_fract_y
_atom_site_fract_z
_atom_site_U_iso_or_equiv
_atom_site_adp_type
_atom_site_occupancy
_atom_site_site_symmetry_order
_atom_site_calc_flag
_atom_site_refinement_flags_posn
_atom_site_refinement_flags_adp
_atom_site_refinement_flags_occupancy
_atom_site_disorder_assembly
_atom_site_disorder_group
Co1 Co 0.16773(2) 0.29413(2) 0.36923(2) 0.01733(6) Uani 1 1 d . . . . .
P1 P 0.14779(3) 0.15878(3) 0.40517(2) 0.01924(9) Uani 1 1 d . . . . .
P2 P 0.29896(2) 0.32346(3) 0.39727(2) 0.01930(9) Uani 1 1 d . . . . .
P3 P 0.10673(3) 0.43791(3) 0.38825(2) 0.02029(9) Uani 1 1 d . . . . .
P4 P 0.14366(3) 0.33820(3) 0.30909(2) 0.02162(9) Uani 1 1 d . . . . .
C1 C 0.19853(10) 0.17120(14) 0.45297(4) 0.0243(3) Uani 1 1 d . . . . .
H1A H 0.171843 0.227913 0.464376 0.029 Uiso 1 1 calc R . . . .
H1B H 0.191191 0.105360 0.465838 0.029 Uiso 1 1 calc R . . . .
C2 C 0.29031(10) 0.19482(14) 0.45771(5) 0.0250(4) Uani 1 1 d . . . . .
H2A H 0.315079 0.144271 0.443002 0.030 Uiso 1 1 calc R . . . .
H2B H 0.316150 0.183750 0.483534 0.030 Uiso 1 1 calc R . . . .
C3 C 0.31041(10) 0.30590(13) 0.44670(4) 0.0229(3) Uani 1 1 d . . . . .
H3A H 0.367493 0.322821 0.458419 0.027 Uiso 1 1 calc R . . . .
H3B H 0.273893 0.355878 0.455959 0.027 Uiso 1 1 calc R . . . .
C4 C 0.14927(11) 0.47853(14) 0.30100(5) 0.0280(4) Uani 1 1 d . . . . .
H4A H 0.206738 0.501694 0.308930 0.034 Uiso 1 1 calc R . . . .
H4B H 0.133447 0.491747 0.274538 0.034 Uiso 1 1 calc R . . . .
C5 C 0.09427(11) 0.54436(14) 0.32077(5) 0.0288(4) Uani 1 1 d . . . . .
H5A H 0.089082 0.615237 0.309975 0.035 Uiso 1 1 calc R . . . .
H5B H 0.038899 0.512785 0.316380 0.035 Uiso 1 1 calc R . . . .
C6 C 0.12475(11) 0.55469(13) 0.36196(5) 0.0266(4) Uani 1 1 d . . . . .
H6A H 0.097156 0.615223 0.370825 0.032 Uiso 1 1 calc R . . . .
H6B H 0.184272 0.569549 0.366682 0.032 Uiso 1 1 calc R . . . .
C7 C 0.04123(10) 0.12893(13) 0.40652(5) 0.0223(3) Uani 1 1 d . . . . .
C8 C 0.00306(11) 0.17006(15) 0.43328(5) 0.0287(4) Uani 1 1 d . . . . .
H8 H 0.034659 0.205814 0.453444 0.034 Uiso 1 1 calc R . . . .
C9 C -0.08087(12) 0.15927(16) 0.43076(5) 0.0346(4) Uani 1 1 d . . . . .
H9 H -0.106403 0.187574 0.449198 0.042 Uiso 1 1 calc R . . . .
C10 C -0.12739(11) 0.10754(15) 0.40156(6) 0.0335(4) Uani 1 1 d . . . . .
H10 H -0.185096 0.102299 0.399403 0.040 Uiso 1 1 calc R . . . .
C11 C -0.08940(11) 0.06333(14) 0.37542(5) 0.0308(4) Uani 1 1 d . . . . .
H11 H -0.120987 0.025683 0.355734 0.037 Uiso 1 1 calc R . . . .
C12 C -0.00572(11) 0.07366(13) 0.37781(5) 0.0262(4) Uani 1 1 d . . . . .
H12 H 0.019841 0.042924 0.359795 0.031 Uiso 1 1 calc R . . . .
C13 C 0.18393(10) 0.03428(13) 0.39062(5) 0.0231(3) Uani 1 1 d . . . . .
C14 C 0.18554(12) -0.05611(14) 0.41140(5) 0.0324(4) Uani 1 1 d . . . . .
H14 H 0.169448 -0.053552 0.434358 0.039 Uiso 1 1 calc R . . . .
C15 C 0.21049(13) -0.14944(15) 0.39866(6) 0.0415(5) Uani 1 1 d . . . . .
H15 H 0.211485 -0.210845 0.412985 0.050 Uiso 1 1 calc R . . . .
C16 C 0.23402(12) -0.15469(16) 0.36537(6) 0.0406(5) Uani 1 1 d . . . . .
H16 H 0.251229 -0.219333 0.356887 0.049 Uiso 1 1 calc R . . . .
C17 C 0.23248(12) -0.06597(16) 0.34451(6) 0.0366(4) Uani 1 1 d . . . . .
H17 H 0.248417 -0.069172 0.321523 0.044 Uiso 1 1 calc R . . . .
C18 C 0.20753(11) 0.02827(15) 0.35718(5) 0.0287(4) Uani 1 1 d . . . . .
H18 H 0.206622 0.089440 0.342742 0.034 Uiso 1 1 calc R . . . .
C19 C 0.38233(10) 0.24338(13) 0.38640(5) 0.0215(3) Uani 1 1 d . . . . .
C20 C 0.37134(11) 0.18783(14) 0.35416(5) 0.0293(4) Uani 1 1 d . . . . .
H20 H 0.319372 0.188368 0.338272 0.035 Uiso 1 1 calc R . . . .
C21 C 0.43551(12) 0.13114(16) 0.34471(6) 0.0375(5) Uani 1 1 d . . . . .
H21 H 0.426998 0.092763 0.322597 0.045 Uiso 1 1 calc R . . . .
C22 C 0.51124(12) 0.13059(15) 0.36736(6) 0.0338(4) Uani 1 1 d . . . . .
H22 H 0.554978 0.091544 0.361013 0.041 Uiso 1 1 calc R . . . .
C23 C 0.52335(11) 0.18707(14) 0.39933(5) 0.0291(4) Uani 1 1 d . . . . .
H23 H 0.575794 0.187534 0.414845 0.035 Uiso 1 1 calc R . . . .
C24 C 0.45966(10) 0.24297(14) 0.40894(5) 0.0256(4) Uani 1 1 d . . . . .
H24 H 0.468606 0.281393 0.431049 0.031 Uiso 1 1 calc R . . . .
C25 C 0.34158(9) 0.45340(13) 0.39248(5) 0.0231(3) Uani 1 1 d . . . . .
C26 C 0.36100(11) 0.47922(14) 0.35905(5) 0.0299(4) Uani 1 1 d . . . . .
H26 H 0.355158 0.428073 0.340354 0.036 Uiso 1 1 calc R . . . .
C27 C 0.38871(11) 0.57825(15) 0.35262(6) 0.0331(4) Uani 1 1 d . . . . .
H27 H 0.401280 0.594981 0.329619 0.040 Uiso 1 1 calc R . . . .
C28 C 0.39794(11) 0.65256(15) 0.37989(6) 0.0327(4) Uani 1 1 d . . . . .
H28 H 0.416163 0.720916 0.375546 0.039 Uiso 1 1 calc R . . . .
C29 C 0.38075(12) 0.62755(15) 0.41327(6) 0.0338(4) Uani 1 1 d . . . . .
H29 H 0.387904 0.678547 0.432044 0.041 Uiso 1 1 calc R . . . .
C30 C 0.35287(11) 0.52787(14) 0.41982(5) 0.0282(4) Uani 1 1 d . . . . .
H30 H 0.341627 0.511051 0.443050 0.034 Uiso 1 1 calc R . . . .
C31 C 0.13008(10) 0.48799(13) 0.43499(5) 0.0238(3) Uani 1 1 d . . . . .
C32 C 0.17875(11) 0.57568(14) 0.44467(5) 0.0306(4) Uani 1 1 d . . . . .
H32 H 0.201623 0.611110 0.426714 0.037 Uiso 1 1 calc R . . . .
C33 C 0.19435(13) 0.61207(16) 0.48010(6) 0.0388(5) Uani 1 1 d . . . . .
H33 H 0.227962 0.671933 0.486250 0.047 Uiso 1 1 calc R . . . .
C34 C 0.16161(13) 0.56231(17) 0.50645(6) 0.0397(5) Uani 1 1 d . . . . .
H34 H 0.172645 0.587309 0.530782 0.048 Uiso 1 1 calc R . . . .
C35 C 0.11235(13) 0.47534(17) 0.49725(5) 0.0384(5) Uani 1 1 d . . . . .
H35 H 0.088962 0.441130 0.515298 0.046 Uiso 1 1 calc R . . . .
C36 C 0.09703(12) 0.43807(15) 0.46199(5) 0.0315(4) Uani 1 1 d . . . . .
H36 H 0.063686 0.377881 0.456056 0.038 Uiso 1 1 calc R . . . .
C37 C -0.00520(10) 0.43457(13) 0.38098(5) 0.0232(3) Uani 1 1 d . . . . .
C38 C -0.04905(11) 0.51364(14) 0.39440(5) 0.0317(4) Uani 1 1 d . . . . .
H38 H -0.020641 0.570353 0.407553 0.038 Uiso 1 1 calc R . . . .
C39 C -0.13367(12) 0.50969(16) 0.38863(6) 0.0395(5) Uani 1 1 d . . . . .
H39 H -0.163290 0.563271 0.397981 0.047 Uiso 1 1 calc R . . . .
C40 C -0.17504(11) 0.42769(17) 0.36924(6) 0.0387(5) Uani 1 1 d . . . . .
H40 H -0.233164 0.425192 0.365282 0.046 Uiso 1 1 calc R . . . .
C41 C -0.13265(11) 0.34946(16) 0.35560(5) 0.0327(4) Uani 1 1 d . . . . .
H41 H -0.161396 0.293755 0.341981 0.039 Uiso 1 1 calc R . . . .
C42 C -0.04758(10) 0.35264(14) 0.36189(5) 0.0248(3) Uani 1 1 d . . . . .
H42 H -0.018222 0.297952 0.352995 0.030 Uiso 1 1 calc R . . . .
C43 C 0.04044(11) 0.30008(15) 0.28596(4) 0.0262(4) Uani 1 1 d . . . . .
C44 C -0.01066(11) 0.36392(17) 0.26152(5) 0.0328(4) Uani 1 1 d . . . . .
H44 H 0.008245 0.429992 0.255028 0.039 Uiso 1 1 calc R . . . .
C45 C -0.08973(12) 0.3307(2) 0.24655(5) 0.0428(5) Uani 1 1 d . . . . .
H45 H -0.124798 0.374945 0.230061 0.051 Uiso 1 1 calc R . . . .
C46 C -0.11774(13) 0.2347(2) 0.25535(6) 0.0438(5) Uani 1 1 d . . . . .
H46 H -0.171810 0.212908 0.244974 0.053 Uiso 1 1 calc R . . . .
C47 C -0.06716(13) 0.17025(18) 0.27924(5) 0.0390(5) Uani 1 1 d . . . . .
H47 H -0.085985 0.103614 0.285219 0.047 Uiso 1 1 calc R . . . .
C48 C 0.01126(11) 0.20311(16) 0.29450(5) 0.0309(4) Uani 1 1 d . . . . .
H48 H 0.045797 0.158651 0.311105 0.037 Uiso 1 1 calc R . . . .
C49 C 0.20942(11) 0.27912(14) 0.28064(5) 0.0264(4) Uani 1 1 d . . . . .
C50 C 0.19747(12) 0.17521(16) 0.27011(5) 0.0314(4) Uani 1 1 d . . . . .
H50 H 0.151329 0.138343 0.275111 0.038 Uiso 1 1 calc R . . . .
C51 C 0.25250(13) 0.12472(17) 0.25232(5) 0.0384(5) Uani 1 1 d . . . . .
H51 H 0.243639 0.053777 0.245156 0.046 Uiso 1 1 calc R . . . .
C52 C 0.31967(14) 0.17720(18) 0.24508(5) 0.0435(5) Uani 1 1 d . . . . .
H52 H 0.357943 0.142121 0.233493 0.052 Uiso 1 1 calc R . . . .
C53 C 0.33125(14) 0.28071(19) 0.25467(6) 0.0461(6) Uani 1 1 d . . . . .
H53 H 0.377166 0.317308 0.249315 0.055 Uiso 1 1 calc R . . . .
C54 C 0.27620(13) 0.33205(17) 0.27214(6) 0.0369(5) Uani 1 1 d . . . . .
H54 H 0.284273 0.403800 0.278320 0.044 Uiso 1 1 calc R . . . .
F1 F 0.73934(7) 1.18177(8) 0.45636(3) 0.0327(2) Uani 1 1 d . . . . .
F2 F 0.81147(6) 1.06810(8) 0.49038(3) 0.0316(2) Uani 1 1 d . . . . .
F3 F 0.70716(7) 1.13709(10) 0.50701(3) 0.0411(3) Uani 1 1 d . . . . .
F4 F 0.43431(6) 1.00802(8) 0.45862(3) 0.0325(2) Uani 1 1 d . . . . .
F5 F 0.41620(7) 0.89898(12) 0.41398(3) 0.0495(3) Uani 1 1 d . . . . .
F6 F 0.45186(7) 0.84367(9) 0.46866(3) 0.0400(3) Uani 1 1 d . . . . .
F7 F 0.64660(8) 0.53278(9) 0.48595(3) 0.0397(3) Uani 1 1 d . . . . .
F8 F 0.52766(7) 0.47869(12) 0.45956(3) 0.0497(3) Uani 1 1 d . . . . .
F9 F 0.63177(8) 0.38180(9) 0.46100(3) 0.0398(3) Uani 1 1 d . . . . .
F10 F 0.5406(6) 0.3659(5) 0.32648(10) 0.0597(14) Uani 0.79(2) 1 d . U P A 1
F10B F 0.5194(12) 0.483(3) 0.3040(6) 0.057(4) Uani 0.21(2) 1 d . U P A 2
F11 F 0.5322(3) 0.5102(4) 0.29739(15) 0.0405(8) Uani 0.79(2) 1 d . U P A 1
F11B F 0.580(2) 0.3520(8) 0.3292(4) 0.055(4) Uani 0.21(2) 1 d . U P A 2
F12 F 0.6458(3) 0.4285(7) 0.3082(2) 0.0507(13) Uani 0.79(2) 1 d . U P A 1
F12B F 0.6417(15) 0.457(2) 0.3032(7) 0.049(4) Uani 0.21(2) 1 d . U P A 2
F13 F 0.40000(13) 0.8019(4) 0.30660(10) 0.0455(8) Uani 0.812(13) 1 d . U P B 1
F13B F 0.3974(7) 0.8399(13) 0.3152(4) 0.0455(8) Uani 0.188(13) 1 d . U P B 2
F14 F 0.3899(5) 0.9423(5) 0.2742(2) 0.0363(11) Uani 0.812(13) 1 d . U P B 1
F14B F 0.4326(10) 0.7792(14) 0.2682(7) 0.061(4) Uani 0.188(13) 1 d . U P B 2
F15 F 0.4389(2) 0.8015(2) 0.25525(9) 0.0403(6) Uani 0.812(13) 1 d . U P B 1
F15B F 0.397(2) 0.932(2) 0.2693(10) 0.037(4) Uani 0.188(13) 1 d . U P B 2
F16 F 0.6566(3) 1.1799(3) 0.30270(12) 0.0609(11) Uani 0.5 1 d . U P C 1
F16B F 0.6943(3) 1.1666(4) 0.31009(15) 0.0722(12) Uani 0.5 1 d . U P C 2
F17 F 0.6663(4) 1.0938(8) 0.25503(16) 0.0454(11) Uani 0.5 1 d . U P C 1
F17B F 0.6486(4) 1.1114(8) 0.25599(16) 0.0490(13) Uani 0.5 1 d . U P C 2
F18 F 0.7619(3) 1.0874(4) 0.30147(14) 0.0784(14) Uani 0.5 1 d . U P C 1
F18B F 0.7615(2) 1.0549(4) 0.28678(11) 0.0479(9) Uani 0.5 1 d . U P C 2
F19 F 0.91009(8) 0.87078(11) 0.30244(3) 0.0498(3) Uani 1 1 d . . . . .
F20 F 0.92946(8) 0.70636(10) 0.30525(3) 0.0449(3) Uani 1 1 d . . . . .
F21 F 1.02533(7) 0.80808(11) 0.32994(3) 0.0451(3) Uani 1 1 d . . . . .
F22 F 1.06660(8) 0.8119(2) 0.45834(4) 0.0563(5) Uani 0.935(3) 1 d . U P D 1
F22B F 1.0479(15) 0.753(2) 0.4604(7) 0.049(4) Uani 0.065(3) 1 d . U P D 2
F23 F 0.97175(12) 0.89459(13) 0.47697(4) 0.0672(7) Uani 0.935(3) 1 d . U P D 1
F23B F 1.0205(16) 0.8981(19) 0.4622(6) 0.0492(4) Uani 0.065(3) 1 d . U P D 2
F24 F 0.97971(11) 0.73076(14) 0.48212(4) 0.0492(4) Uani 0.935(3) 1 d . U P D 1
F24B F 0.9509(13) 0.789(3) 0.4846(5) 0.050(5) Uani 0.065(3) 1 d . U P D 2
C55 C 0.66605(10) 0.86691(12) 0.41712(4) 0.0192(3) Uani 1 1 d . . . . .
C56 C 0.71322(10) 0.94608(12) 0.43639(4) 0.0201(3) Uani 1 1 d . . . . .
H56 H 0.768738 0.953616 0.434005 0.024 Uiso 1 1 calc R . . . .
C57 C 0.68132(10) 1.01464(13) 0.45911(4) 0.0208(3) Uani 1 1 d . . . . .
C58 C 0.60014(10) 1.00873(13) 0.46248(4) 0.0224(3) Uani 1 1 d . . . . .
H58 H 0.577981 1.056509 0.477409 0.027 Uiso 1 1 calc R . . . .
C59 C 0.55228(10) 0.93111(13) 0.44345(4) 0.0223(3) Uani 1 1 d . . . . .
C60 C 0.58480(10) 0.86136(13) 0.42188(4) 0.0211(3) Uani 1 1 d . . . . .
H60 H 0.550618 0.807539 0.409808 0.025 Uiso 1 1 calc R . . . .
C61 C 0.73425(11) 1.09940(14) 0.47815(5) 0.0253(4) Uani 1 1 d . . . . .
C62 C 0.46427(11) 0.92131(15) 0.44598(5) 0.0294(4) Uani 1 1 d . . . . .
C63 C 0.66026(9) 0.67453(13) 0.38773(4) 0.0191(3) Uani 1 1 d . . . . .
C64 C 0.65019(10) 0.62795(13) 0.42048(4) 0.0209(3) Uani 1 1 d . . . . .
H64 H 0.665079 0.666374 0.442463 0.025 Uiso 1 1 calc R . . . .
C65 C 0.61929(10) 0.52784(13) 0.42184(4) 0.0219(3) Uani 1 1 d . . . . .
C66 C 0.59585(10) 0.46905(13) 0.39043(4) 0.0234(3) Uani 1 1 d . . . . .
H66 H 0.573072 0.401215 0.391245 0.028 Uiso 1 1 calc R . . . .
C67 C 0.60671(10) 0.51232(13) 0.35798(4) 0.0223(3) Uani 1 1 d . . . . .
C68 C 0.63943(10) 0.61208(13) 0.35677(4) 0.0205(3) Uani 1 1 d . . . . .
H68 H 0.647886 0.638570 0.334106 0.025 Uiso 1 1 calc R . . . .
C69 C 0.60633(11) 0.48178(14) 0.45700(5) 0.0278(4) Uani 1 1 d . . . . .
C70 C 0.58255(12) 0.45280(14) 0.32325(5) 0.0301(4) Uani 1 1 d . U . . .
C71 C 0.64721(10) 0.85363(13) 0.34845(4) 0.0193(3) Uani 1 1 d . . . . .
C72 C 0.56618(10) 0.83111(13) 0.33183(4) 0.0201(3) Uani 1 1 d . . . . .
H72 H 0.539488 0.773185 0.340322 0.024 Uiso 1 1 calc R . . . .
C73 C 0.52356(10) 0.89074(13) 0.30334(4) 0.0217(3) Uani 1 1 d . . . . .
C74 C 0.56019(10) 0.97424(13) 0.28940(5) 0.0241(3) Uani 1 1 d . . . . .
H74 H 0.531223 1.014358 0.269710 0.029 Uiso 1 1 calc R . . . .
C75 C 0.64047(10) 0.99743(13) 0.30509(5) 0.0245(3) Uani 1 1 d . . . . .
C76 C 0.68232(10) 0.93950(13) 0.33419(4) 0.0214(3) Uani 1 1 d . . . . .
H76 H 0.736818 0.958958 0.344805 0.026 Uiso 1 1 calc R . . . .
C77 C 0.43837(11) 0.85959(15) 0.28578(5) 0.0292(4) Uani 1 1 d . U . . .
C78 C 0.68289(12) 1.08604(15) 0.29051(6) 0.0363(3) Uani 1 1 d . U . . .
C79 C 0.79312(10) 0.79099(12) 0.38807(4) 0.0188(3) Uani 1 1 d . . . . .
C80 C 0.82809(10) 0.78720(12) 0.35698(4) 0.0204(3) Uani 1 1 d . . . . .
H80 H 0.793197 0.781600 0.333781 0.024 Uiso 1 1 calc R . . . .
C81 C 0.91244(10) 0.79140(13) 0.35908(4) 0.0215(3) Uani 1 1 d . . . . .
C82 C 0.96582(10) 0.79870(13) 0.39208(5) 0.0216(3) Uani 1 1 d . . . . .
H82 H 1.023271 0.803934 0.393373 0.026 Uiso 1 1 calc R . . . .
C83 C 0.93280(10) 0.79816(13) 0.42329(4) 0.0209(3) Uani 1 1 d . . . . .
C84 C 0.84852(10) 0.79279(12) 0.42122(4) 0.0201(3) Uani 1 1 d . . . . .
H84 H 0.827914 0.790260 0.443139 0.024 Uiso 1 1 calc R . . . .
C85 C 0.94442(10) 0.79386(15) 0.32450(5) 0.0279(4) Uani 1 1 d . . . . .
C86 C 0.98754(11) 0.80947(15) 0.45970(5) 0.0274(4) Uani 1 1 d . U . . .
B1 B 0.69378(11) 0.79406(14) 0.38558(5) 0.0185(3) Uani 1 1 d . . . . .

loop_
_atom_site_aniso_label
_atom_site_aniso_U_11
_atom_site_aniso_U_22
_atom_site_aniso_U_33
_atom_site_aniso_U_23
_atom_site_aniso_U_13
_atom_site_aniso_U_12
Co1 0.01712(11) 0.01607(11) 0.01908(11) 0.00140(8) 0.00422(8) 0.00005(8)
P1 0.0202(2) 0.0176(2) 0.0200(2) 0.00176(16) 0.00410(16) -0.00153(16)
P2 0.01723(19) 0.0179(2) 0.0228(2) -0.00033(16) 0.00401(15) -0.00106(15)
P3 0.0200(2) 0.0162(2) 0.0255(2) 0.00086(16) 0.00643(16) 0.00027(15)
P4 0.0220(2) 0.0232(2) 0.0206(2) 0.00397(16) 0.00635(16) 0.00252(16)
C1 0.0268(9) 0.0255(9) 0.0203(8) 0.0025(7) 0.0038(7) -0.0027(7)
C2 0.0245(8) 0.0261(9) 0.0228(8) 0.0031(7) 0.0005(7) 0.0008(7)
C3 0.0201(8) 0.0256(9) 0.0224(8) -0.0022(7) 0.0027(6) -0.0012(6)
C4 0.0297(9) 0.0253(9) 0.0314(9) 0.0102(7) 0.0114(7) 0.0041(7)
C5 0.0326(9) 0.0226(9) 0.0332(10) 0.0093(7) 0.0117(8) 0.0069(7)
C6 0.0275(9) 0.0178(8) 0.0361(10) 0.0042(7) 0.0104(7) 0.0024(7)
C7 0.0229(8) 0.0193(8) 0.0250(8) 0.0048(6) 0.0057(7) -0.0032(6)
C8 0.0292(9) 0.0323(10) 0.0263(9) 0.0004(7) 0.0092(7) -0.0062(8)
C9 0.0305(10) 0.0405(11) 0.0366(10) 0.0014(9) 0.0161(8) -0.0059(8)
C10 0.0227(9) 0.0343(10) 0.0453(11) 0.0080(9) 0.0108(8) -0.0046(8)
C11 0.0271(9) 0.0260(9) 0.0376(10) 0.0024(8) 0.0022(8) -0.0057(7)
C12 0.0269(9) 0.0220(8) 0.0298(9) 0.0008(7) 0.0060(7) -0.0026(7)
C13 0.0195(8) 0.0191(8) 0.0291(9) 0.0007(7) 0.0009(7) -0.0016(6)
C14 0.0335(10) 0.0234(9) 0.0380(10) 0.0051(8) 0.0017(8) -0.0003(7)
C15 0.0402(11) 0.0213(9) 0.0576(14) 0.0051(9) -0.0041(10) 0.0026(8)
C16 0.0278(10) 0.0274(10) 0.0612(14) -0.0138(9) -0.0051(9) 0.0074(8)
C17 0.0308(10) 0.0368(11) 0.0416(11) -0.0126(9) 0.0057(8) 0.0025(8)
C18 0.0292(9) 0.0255(9) 0.0309(9) -0.0017(7) 0.0046(7) 0.0010(7)
C19 0.0197(8) 0.0176(8) 0.0274(8) 0.0029(6) 0.0053(6) -0.0008(6)
C20 0.0238(9) 0.0295(9) 0.0332(10) -0.0051(8) 0.0023(7) 0.0022(7)
C21 0.0361(10) 0.0374(11) 0.0399(11) -0.0095(9) 0.0094(9) 0.0068(9)
C22 0.0288(9) 0.0308(10) 0.0442(11) 0.0023(8) 0.0127(8) 0.0077(8)
C23 0.0218(8) 0.0299(9) 0.0359(10) 0.0089(8) 0.0062(7) 0.0029(7)
C24 0.0236(8) 0.0257(9) 0.0273(9) 0.0027(7) 0.0042(7) 0.0008(7)
C25 0.0154(7) 0.0207(8) 0.0324(9) 0.0013(7) 0.0023(6) 0.0004(6)
C26 0.0302(9) 0.0235(9) 0.0384(10) -0.0002(8) 0.0128(8) -0.0010(7)
C27 0.0304(9) 0.0275(9) 0.0446(11) 0.0058(8) 0.0154(8) -0.0009(8)
C28 0.0233(9) 0.0223(9) 0.0514(12) 0.0061(8) 0.0048(8) -0.0039(7)
C29 0.0334(10) 0.0221(9) 0.0421(11) -0.0020(8) -0.0019(8) -0.0015(8)
C30 0.0264(9) 0.0237(9) 0.0322(9) 0.0006(7) -0.0001(7) -0.0012(7)
C31 0.0214(8) 0.0197(8) 0.0304(9) -0.0024(7) 0.0056(7) 0.0022(6)
C32 0.0297(9) 0.0238(9) 0.0362(10) 0.0004(8) 0.0013(8) -0.0015(7)
C33 0.0403(11) 0.0274(10) 0.0431(11) -0.0055(9) -0.0056(9) -0.0028(8)
C34 0.0451(12) 0.0378(11) 0.0326(10) -0.0105(9) -0.0015(9) 0.0051(9)
C35 0.0428(11) 0.0433(12) 0.0303(10) -0.0026(9) 0.0102(9) 0.0008(9)
C36 0.0356(10) 0.0285(10) 0.0316(10) -0.0048(8) 0.0095(8) -0.0056(8)
C37 0.0224(8) 0.0212(8) 0.0267(8) 0.0038(7) 0.0066(7) 0.0026(7)
C38 0.0283(9) 0.0230(9) 0.0443(11) -0.0029(8) 0.0082(8) 0.0031(7)
C39 0.0291(10) 0.0325(11) 0.0596(14) 0.0010(9) 0.0151(9) 0.0114(8)
C40 0.0196(9) 0.0429(12) 0.0531(12) 0.0073(10) 0.0059(8) 0.0046(8)
C41 0.0250(9) 0.0355(10) 0.0357(10) 0.0015(8) 0.0014(8) -0.0029(8)
C42 0.0237(8) 0.0249(9) 0.0265(9) 0.0014(7) 0.0066(7) 0.0016(7)
C43 0.0251(8) 0.0363(10) 0.0181(8) -0.0023(7) 0.0063(7) 0.0025(7)
C44 0.0295(9) 0.0473(12) 0.0232(9) 0.0018(8) 0.0085(7) 0.0072(8)
C45 0.0284(10) 0.0722(16) 0.0264(10) -0.0032(10) 0.0018(8) 0.0116(10)
C46 0.0281(10) 0.0709(16) 0.0323(10) -0.0173(10) 0.0056(8) -0.0046(10)
C47 0.0355(10) 0.0508(13) 0.0317(10) -0.0130(9) 0.0094(8) -0.0097(9)
C48 0.0306(9) 0.0385(11) 0.0239(9) -0.0052(8) 0.0058(7) -0.0024(8)
C49 0.0280(9) 0.0325(9) 0.0194(8) 0.0061(7) 0.0065(7) 0.0077(7)
C50 0.0306(9) 0.0372(10) 0.0261(9) 0.0003(8) 0.0043(7) 0.0068(8)
C51 0.0455(12) 0.0418(12) 0.0277(10) -0.0031(8) 0.0062(8) 0.0150(9)
C52 0.0530(13) 0.0523(13) 0.0308(10) 0.0107(9) 0.0223(10) 0.0239(11)
C53 0.0480(13) 0.0511(14) 0.0481(13) 0.0171(10) 0.0313(11) 0.0130(10)
C54 0.0411(11) 0.0349(11) 0.0407(11) 0.0088(9) 0.0232(9) 0.0058(9)
F1 0.0352(6) 0.0214(5) 0.0417(6) 0.0019(4) 0.0083(5) -0.0056(4)
F2 0.0266(5) 0.0330(6) 0.0322(6) -0.0044(5) -0.0015(4) -0.0045(4)
F3 0.0421(6) 0.0476(7) 0.0394(6) -0.0256(5) 0.0225(5) -0.0177(5)
F4 0.0261(5) 0.0302(6) 0.0443(6) -0.0050(5) 0.0146(5) 0.0045(4)
F5 0.0201(5) 0.0816(10) 0.0457(7) -0.0276(7) 0.0042(5) -0.0033(6)
F6 0.0371(6) 0.0280(6) 0.0639(8) -0.0065(5) 0.0319(6) -0.0061(5)
F7 0.0616(8) 0.0365(6) 0.0194(5) 0.0003(5) 0.0038(5) -0.0109(6)
F8 0.0329(6) 0.0789(10) 0.0409(7) 0.0211(7) 0.0160(5) 0.0013(6)
F9 0.0590(8) 0.0271(6) 0.0311(6) 0.0077(5) 0.0037(5) -0.0002(5)
F10 0.100(3) 0.0448(16) 0.0317(11) -0.0087(10) 0.0063(17) -0.044(2)
F10B 0.052(5) 0.078(11) 0.035(7) -0.013(5) -0.011(4) 0.015(6)
F11 0.0494(13) 0.0432(16) 0.0230(15) -0.0040(9) -0.0074(10) 0.0030(11)
F11B 0.109(12) 0.021(3) 0.035(4) -0.012(2) 0.012(7) -0.018(4)
F12 0.0444(13) 0.068(3) 0.0371(18) -0.0271(19) 0.0005(10) 0.0133(16)
F12B 0.067(6) 0.051(9) 0.037(7) -0.021(5) 0.031(6) -0.015(5)
F13 0.0238(6) 0.064(2) 0.0442(13) 0.0226(13) -0.0051(7) -0.0163(10)
F13B 0.0238(6) 0.064(2) 0.0442(13) 0.0226(13) -0.0051(7) -0.0163(10)
F14 0.024(2) 0.0348(12) 0.045(2) -0.0001(10) -0.0061(14) 0.0069(10)
F14B 0.036(5) 0.055(5) 0.082(8) -0.034(6) -0.016(7) -0.003(5)
F15 0.0393(11) 0.0397(11) 0.0369(13) -0.0129(9) -0.0050(10) -0.0052(9)
F15B 0.021(5) 0.052(7) 0.037(8) 0.018(7) 0.001(5) 0.004(6)
F16 0.104(3) 0.0233(10) 0.0616(19) 0.0062(12) 0.030(2) -0.0110(17)
F16B 0.095(3) 0.0432(19) 0.086(2) -0.0143(18) 0.035(2) -0.0316(18)
F17 0.051(3) 0.042(3) 0.0455(8) 0.0126(11) 0.0140(11) -0.002(2)
F17B 0.038(2) 0.054(4) 0.0544(10) 0.0335(15) 0.0078(14) 0.0001(18)
F18 0.0332(9) 0.086(4) 0.107(3) 0.068(3) -0.0095(15) -0.0187(13)
F18B 0.0308(10) 0.053(2) 0.060(2) 0.0283(15) 0.0109(13) -0.0043(12)
F19 0.0557(8) 0.0649(9) 0.0360(6) 0.0223(6) 0.0267(6) 0.0279(7)
F20 0.0489(7) 0.0556(8) 0.0338(6) -0.0193(6) 0.0171(5) -0.0026(6)
F21 0.0222(5) 0.0835(10) 0.0326(6) -0.0050(6) 0.0127(5) -0.0058(6)
F22 0.0218(7) 0.1119(16) 0.0315(7) 0.0075(9) -0.0045(5) -0.0143(8)
F22B 0.027(8) 0.073(6) 0.042(11) -0.001(9) -0.007(7) 0.018(7)
F23 0.0868(14) 0.0528(9) 0.0444(9) -0.0267(7) -0.0312(9) 0.0285(9)
F23B 0.0566(10) 0.0554(9) 0.0283(7) 0.0158(7) -0.0102(6) -0.0172(8)
F24 0.0566(10) 0.0554(9) 0.0283(7) 0.0158(7) -0.0102(6) -0.0172(8)
F24B 0.031(8) 0.092(14) 0.024(7) 0.017(9) 0.000(6) -0.003(8)
C55 0.0201(8) 0.0195(8) 0.0182(7) 0.0012(6) 0.0040(6) 0.0010(6)
C56 0.0190(7) 0.0209(8) 0.0208(8) 0.0007(6) 0.0050(6) -0.0005(6)
C57 0.0239(8) 0.0194(8) 0.0193(8) -0.0002(6) 0.0045(6) -0.0014(6)
C58 0.0258(8) 0.0214(8) 0.0218(8) -0.0016(6) 0.0087(7) 0.0007(7)
C59 0.0207(8) 0.0244(8) 0.0222(8) -0.0001(7) 0.0052(6) 0.0006(7)
C60 0.0210(8) 0.0221(8) 0.0206(8) -0.0024(6) 0.0052(6) -0.0026(6)
C61 0.0276(9) 0.0249(9) 0.0259(8) -0.0045(7) 0.0112(7) -0.0034(7)
C62 0.0256(9) 0.0318(10) 0.0332(10) -0.0095(8) 0.0111(7) -0.0007(7)
C63 0.0150(7) 0.0216(8) 0.0208(8) -0.0006(6) 0.0038(6) 0.0017(6)
C64 0.0198(8) 0.0231(8) 0.0191(8) -0.0024(6) 0.0019(6) 0.0006(6)
C65 0.0193(8) 0.0250(8) 0.0208(8) 0.0012(7) 0.0025(6) 0.0015(6)
C66 0.0226(8) 0.0216(8) 0.0252(8) 0.0009(7) 0.0027(7) -0.0019(6)
C67 0.0218(8) 0.0224(8) 0.0219(8) -0.0022(6) 0.0022(6) 0.0004(6)
C68 0.0202(8) 0.0224(8) 0.0197(8) 0.0011(6) 0.0055(6) 0.0005(6)
C69 0.0295(9) 0.0283(9) 0.0248(9) 0.0038(7) 0.0029(7) -0.0019(7)
C70 0.0384(10) 0.0250(9) 0.0256(9) -0.0027(7) 0.0027(7) -0.0050(7)
C71 0.0194(7) 0.0205(8) 0.0188(7) -0.0036(6) 0.0059(6) 0.0004(6)
C72 0.0206(8) 0.0202(8) 0.0201(8) 0.0000(6) 0.0054(6) -0.0004(6)
C73 0.0201(8) 0.0245(8) 0.0203(8) -0.0021(6) 0.0034(6) 0.0013(6)
C74 0.0256(8) 0.0226(8) 0.0234(8) 0.0021(7) 0.0033(7) 0.0030(7)
C75 0.0249(8) 0.0213(8) 0.0281(9) 0.0010(7) 0.0071(7) 0.0010(7)
C76 0.0185(7) 0.0209(8) 0.0245(8) -0.0018(6) 0.0031(6) -0.0008(6)
C77 0.0244(9) 0.0292(9) 0.0316(9) 0.0035(7) -0.0002(7) -0.0007(7)
C78 0.0325(7) 0.0291(8) 0.0455(7) 0.0117(6) 0.0032(7) -0.0070(7)
C79 0.0191(7) 0.0155(7) 0.0218(8) -0.0011(6) 0.0041(6) -0.0003(6)
C80 0.0198(8) 0.0210(8) 0.0199(8) -0.0016(6) 0.0028(6) 0.0012(6)
C81 0.0218(8) 0.0209(8) 0.0227(8) -0.0008(6) 0.0063(6) 0.0022(6)
C82 0.0170(7) 0.0212(8) 0.0269(8) -0.0004(7) 0.0050(6) 0.0013(6)
C83 0.0207(8) 0.0188(8) 0.0221(8) 0.0007(6) 0.0011(6) 0.0005(6)
C84 0.0223(8) 0.0186(8) 0.0200(8) 0.0000(6) 0.0058(6) 0.0006(6)
C85 0.0212(8) 0.0381(10) 0.0254(9) -0.0002(8) 0.0069(7) 0.0037(7)
C86 0.0239(8) 0.0316(9) 0.0252(9) 0.0005(7) 0.0009(7) -0.0008(7)
B1 0.0179(8) 0.0196(9) 0.0181(8) -0.0013(7) 0.0040(7) -0.0011(7)

loop_
_atom_type_symbol
_atom_type_description
_atom_type_scat_dispersion_real
_atom_type_scat_dispersion_imag
_atom_type_scat_source
C C 0.0033 0.0016 'International Tables Vol C Tables 4.2.6.8 and 6.1.1.4'
H H 0.0000 0.0000 'International Tables Vol C Tables 4.2.6.8 and 6.1.1.4'
B B 0.0013 0.0007 'International Tables Vol C Tables 4.2.6.8 and 6.1.1.4'
Co Co 0.3494 0.9721 'International Tables Vol C Tables 4.2.6.8 and 6.1.1.4'
F F 0.0171 0.0103 'International Tables Vol C Tables 4.2.6.8 and 6.1.1.4'
P P 0.1023 0.0942 'International Tables Vol C Tables 4.2.6.8 and 6.1.1.4'

loop_
_geom_angle_atom_site_label_1
_geom_angle_atom_site_label_2
_geom_angle_atom_site_label_3
_geom_angle
_geom_angle_site_symmetry_1
_geom_angle_site_symmetry_3
_geom_angle_publ_flag
P1 Co1 P2 95.185(17) . . ?
P1 Co1 P3 107.853(17) . . ?
P1 Co1 P4 139.532(18) . . ?
P2 Co1 P3 99.716(17) . . ?
P2 Co1 P4 112.730(18) . . ?
P3 Co1 P4 96.070(17) . . ?
C1 P1 Co1 115.05(6) . . ?
C7 P1 Co1 115.67(5) . . ?
C7 P1 C1 104.90(8) . . ?
C13 P1 Co1 113.37(6) . . ?
C13 P1 C1 104.59(8) . . ?
C13 P1 C7 101.77(8) . . ?
C3 P2 Co1 110.47(6) . . ?
C19 P2 Co1 120.51(6) . . ?
C19 P2 C3 102.73(8) . . ?
C25 P2 Co1 117.54(5) . . ?
C25 P2 C3 104.09(8) . . ?
C25 P2 C19 99.32(7) . . ?
C6 P3 Co1 110.97(6) . . ?
C31 P3 Co1 123.74(6) . . ?
C31 P3 C6 101.57(8) . . ?
C37 P3 Co1 115.86(6) . . ?
C37 P3 C6 101.84(8) . . ?
C37 P3 C31 99.88(8) . . ?
C4 P4 Co1 113.70(6) . . ?
C4 P4 C43 104.85(9) . . ?
C4 P4 C49 104.69(8) . . ?
C43 P4 Co1 111.73(6) . . ?
C49 P4 Co1 117.54(6) . . ?
C49 P4 C43 103.02(8) . . ?
P1 C1 H1A 109.0 . . ?
P1 C1 H1B 109.0 . . ?
H1A C1 H1B 107.8 . . ?
C2 C1 P1 112.97(12) . . ?
C2 C1 H1A 109.0 . . ?
C2 C1 H1B 109.0 . . ?
C1 C2 H2A 108.6 . . ?
C1 C2 H2B 108.6 . . ?
C1 C2 C3 114.55(14) . . ?
H2A C2 H2B 107.6 . . ?
C3 C2 H2A 108.6 . . ?
C3 C2 H2B 108.6 . . ?
P2 C3 H3A 108.9 . . ?
P2 C3 H3B 108.9 . . ?
C2 C3 P2 113.49(12) . . ?
C2 C3 H3A 108.9 . . ?
C2 C3 H3B 108.9 . . ?
H3A C3 H3B 107.7 . . ?
P4 C4 H4A 108.8 . . ?
P4 C4 H4B 108.8 . . ?
H4A C4 H4B 107.7 . . ?
C5 C4 P4 113.87(12) . . ?
C5 C4 H4A 108.8 . . ?
C5 C4 H4B 108.8 . . ?
C4 C5 H5A 108.5 . . ?
C4 C5 H5B 108.5 . . ?
H5A C5 H5B 107.5 . . ?
C6 C5 C4 114.90(15) . . ?
C6 C5 H5A 108.5 . . ?
C6 C5 H5B 108.5 . . ?
P3 C6 H6A 108.7 . . ?
P3 C6 H6B 108.7 . . ?
C5 C6 P3 114.27(12) . . ?
C5 C6 H6A 108.7 . . ?
C5 C6 H6B 108.7 . . ?
H6A C6 H6B 107.6 . . ?
C8 C7 P1 121.54(13) . . ?
C8 C7 C12 118.89(16) . . ?
C12 C7 P1 119.16(13) . . ?
C7 C8 H8 119.8 . . ?
C9 C8 C7 120.49(17) . . ?
C9 C8 H8 119.8 . . ?
C8 C9 H9 119.9 . . ?
C10 C9 C8 120.24(18) . . ?
C10 C9 H9 119.9 . . ?
C9 C10 H10 120.2 . . ?
C9 C10 C11 119.58(17) . . ?
C11 C10 H10 120.2 . . ?
C10 C11 H11 119.8 . . ?
C12 C11 C10 120.43(18) . . ?
C12 C11 H11 119.8 . . ?
C7 C12 H12 119.8 . . ?
C11 C12 C7 120.30(17) . . ?
C11 C12 H12 119.8 . . ?
C14 C13 P1 122.05(14) . . ?
C18 C13 P1 119.11(13) . . ?
C18 C13 C14 118.79(17) . . ?
C13 C14 H14 120.0 . . ?
C15 C14 C13 120.02(19) . . ?
C15 C14 H14 120.0 . . ?
C14 C15 H15 119.6 . . ?
C14 C15 C16 120.81(19) . . ?
C16 C15 H15 119.6 . . ?
C15 C16 H16 120.1 . . ?
C17 C16 C15 119.76(18) . . ?
C17 C16 H16 120.1 . . ?
C16 C17 H17 120.1 . . ?
C16 C17 C18 119.74(19) . . ?
C18 C17 H17 120.1 . . ?
C13 C18 C17 120.88(18) . . ?
C13 C18 H18 119.6 . . ?
C17 C18 H18 119.6 . . ?
C20 C19 P2 120.25(13) . . ?
C20 C19 C24 118.50(16) . . ?
C24 C19 P2 121.08(13) . . ?
C19 C20 H20 119.6 . . ?
C19 C20 C21 120.79(17) . . ?
C21 C20 H20 119.6 . . ?
C20 C21 H21 119.9 . . ?
C22 C21 C20 120.10(18) . . ?
C22 C21 H21 119.9 . . ?
C21 C22 H22 120.2 . . ?
C21 C22 C23 119.66(17) . . ?
C23 C22 H22 120.2 . . ?
C22 C23 H23 119.8 . . ?
C22 C23 C24 120.43(17) . . ?
C24 C23 H23 119.8 . . ?
C19 C24 H24 119.7 . . ?
C23 C24 C19 120.50(17) . . ?
C23 C24 H24 119.7 . . ?
C26 C25 P2 117.75(13) . . ?
C30 C25 P2 123.52(14) . . ?
C30 C25 C26 118.70(16) . . ?
C25 C26 H26 119.5 . . ?
C27 C26 C25 121.10(18) . . ?
C27 C26 H26 119.5 . . ?
C26 C27 H27 120.2 . . ?
C28 C27 C26 119.57(18) . . ?
C28 C27 H27 120.2 . . ?
C27 C28 H28 120.0 . . ?
C29 C28 C27 119.99(17) . . ?
C29 C28 H28 120.0 . . ?
C28 C29 H29 119.7 . . ?
C28 C29 C30 120.53(18) . . ?
C30 C29 H29 119.7 . . ?
C25 C30 C29 120.07(18) . . ?
C25 C30 H30 120.0 . . ?
C29 C30 H30 120.0 . . ?
C32 C31 P3 122.43(14) . . ?
C32 C31 C36 118.11(17) . . ?
C36 C31 P3 119.46(13) . . ?
C31 C32 H32 119.5 . . ?
C33 C32 C31 120.92(18) . . ?
C33 C32 H32 119.5 . . ?
C32 C33 H33 119.8 . . ?
C34 C33 C32 120.49(19) . . ?
C34 C33 H33 119.8 . . ?
C33 C34 H34 120.3 . . ?
C33 C34 C35 119.43(19) . . ?
C35 C34 H34 120.3 . . ?
C34 C35 H35 119.8 . . ?
C36 C35 C34 120.4(2) . . ?
C36 C35 H35 119.8 . . ?
C31 C36 H36 119.7 . . ?
C35 C36 C31 120.65(18) . . ?
C35 C36 H36 119.7 . . ?
C38 C37 P3 121.13(14) . . ?
C42 C37 P3 119.80(13) . . ?
C42 C37 C38 119.07(16) . . ?
C37 C38 H38 119.9 . . ?
C39 C38 C37 120.26(18) . . ?
C39 C38 H38 119.9 . . ?
C38 C39 H39 120.1 . . ?
C40 C39 C38 119.88(18) . . ?
C40 C39 H39 120.1 . . ?
C39 C40 H40 119.7 . . ?
C41 C40 C39 120.53(17) . . ?
C41 C40 H40 119.7 . . ?
C40 C41 H41 120.2 . . ?
C40 C41 C42 119.54(18) . . ?
C42 C41 H41 120.2 . . ?
C37 C42 C41 120.70(17) . . ?
C37 C42 H42 119.7 . . ?
C41 C42 H42 119.7 . . ?
C44 C43 P4 123.59(15) . . ?
C44 C43 C48 118.68(17) . . ?
C48 C43 P4 117.69(14) . . ?
C43 C44 H44 120.1 . . ?
C43 C44 C45 119.8(2) . . ?
C45 C44 H44 120.1 . . ?
C44 C45 H45 119.6 . . ?
C46 C45 C44 120.8(2) . . ?
C46 C45 H45 119.6 . . ?
C45 C46 H46 120.1 . . ?
C45 C46 C47 119.83(19) . . ?
C47 C46 H46 120.1 . . ?
C46 C47 H47 120.2 . . ?
C46 C47 C48 119.7(2) . . ?
C48 C47 H47 120.2 . . ?
C43 C48 H48 119.4 . . ?
C47 C48 C43 121.22(19) . . ?
C47 C48 H48 119.4 . . ?
C50 C49 P4 119.40(14) . . ?
C54 C49 P4 121.75(15) . . ?
C54 C49 C50 118.55(17) . . ?
C49 C50 H50 119.7 . . ?
C49 C50 C51 120.58(19) . . ?
C51 C50 H50 119.7 . . ?
C50 C51 H51 119.9 . . ?
C52 C51 C50 120.2(2) . . ?
C52 C51 H51 119.9 . . ?
C51 C52 H52 120.1 . . ?
C51 C52 C53 119.76(19) . . ?
C53 C52 H52 120.1 . . ?
C52 C53 H53 119.8 . . ?
C52 C53 C54 120.4(2) . . ?
C54 C53 H53 119.8 . . ?
C49 C54 H54 119.8 . . ?
C53 C54 C49 120.4(2) . . ?
C53 C54 H54 119.8 . . ?
C56 C55 C60 115.57(14) . . ?
C56 C55 B1 125.28(14) . . ?
C60 C55 B1 118.46(14) . . ?
C55 C56 H56 119.0 . . ?
C55 C56 C57 121.99(15) . . ?
C57 C56 H56 119.0 . . ?
C56 C57 C61 119.36(15) . . ?
C58 C57 C56 120.97(15) . . ?
C58 C57 C61 119.56(15) . . ?
C57 C58 H58 121.1 . . ?
C59 C58 C57 117.87(15) . . ?
C59 C58 H58 121.1 . . ?
C58 C59 C60 120.94(15) . . ?
C58 C59 C62 120.17(15) . . ?
C60 C59 C62 118.89(15) . . ?
C55 C60 H60 118.7 . . ?
C59 C60 C55 122.60(15) . . ?
C59 C60 H60 118.7 . . ?
F1 C61 C57 112.35(14) . . ?
F2 C61 F1 105.84(13) . . ?
F2 C61 F3 106.38(14) . . ?
F2 C61 C57 112.66(14) . . ?
F3 C61 F1 106.17(14) . . ?
F3 C61 C57 112.89(14) . . ?
F4 C62 F6 105.92(14) . . ?
F4 C62 C59 112.96(15) . . ?
F5 C62 F4 107.17(15) . . ?
F5 C62 F6 105.65(15) . . ?
F5 C62 C59 112.64(14) . . ?
F6 C62 C59 111.97(15) . . ?
C64 C63 B1 122.68(14) . . ?
C68 C63 C64 115.54(15) . . ?
C68 C63 B1 121.77(14) . . ?
C63 C64 H64 118.9 . . ?
C65 C64 C63 122.21(15) . . ?
C65 C64 H64 118.9 . . ?
C64 C65 C66 121.03(15) . . ?
C64 C65 C69 120.95(15) . . ?
C66 C65 C69 117.95(15) . . ?
C65 C66 H66 121.1 . . ?
C67 C66 C65 117.84(16) . . ?
C67 C66 H66 121.1 . . ?
C66 C67 C68 121.03(15) . . ?
C66 C67 C70 120.28(15) . . ?
C68 C67 C70 118.69(15) . . ?
C63 C68 H68 118.9 . . ?
C67 C68 C63 122.25(15) . . ?
C67 C68 H68 118.9 . . ?
F7 C69 F8 107.62(15) . . ?
F7 C69 F9 106.10(14) . . ?
F7 C69 C65 112.90(15) . . ?
F8 C69 F9 104.83(15) . . ?
F8 C69 C65 112.73(14) . . ?
F9 C69 C65 112.10(15) . . ?
F10 C70 F11 104.7(3) . . ?
F10 C70 C67 113.8(2) . . ?
F10B C70 F11B 111.5(10) . . ?
F10B C70 F12B 107.2(12) . . ?
F10B C70 C67 114.0(11) . . ?
F11 C70 C67 111.6(3) . . ?
F11B C70 F12B 100.5(11) . . ?
F11B C70 C67 111.4(8) . . ?
F12 C70 F10 108.5(3) . . ?
F12 C70 F11 104.7(3) . . ?
F12 C70 C67 112.8(3) . . ?
F12B C70 C67 111.2(12) . . ?
C72 C71 B1 122.43(14) . . ?
C76 C71 C72 115.40(15) . . ?
C76 C71 B1 121.66(14) . . ?
C71 C72 H72 118.9 . . ?
C73 C72 C71 122.16(15) . . ?
C73 C72 H72 118.9 . . ?
C72 C73 C77 119.36(15) . . ?
C74 C73 C72 121.21(15) . . ?
C74 C73 C77 119.30(15) . . ?
C73 C74 H74 121.1 . . ?
C73 C74 C75 117.74(15) . . ?
C75 C74 H74 121.1 . . ?
C74 C75 C76 121.00(16) . . ?
C74 C75 C78 119.54(16) . . ?
C76 C75 C78 119.46(16) . . ?
C71 C76 H76 118.8 . . ?
C75 C76 C71 122.45(15) . . ?
C75 C76 H76 118.8 . . ?
F13 C77 F14 107.5(4) . . ?
F13 C77 F15 105.8(2) . . ?
F13 C77 C73 114.40(18) . . ?
F13B C77 C73 105.2(5) . . ?
F14 C77 F15 104.9(4) . . ?
F14 C77 C73 112.9(4) . . ?
F14B C77 F13B 105.7(9) . . ?
F14B C77 F15B 112.2(18) . . ?
F14B C77 C73 115.6(8) . . ?
F15 C77 C73 110.8(2) . . ?
F15B C77 F13B 102.2(17) . . ?
F15B C77 C73 114(2) . . ?
F16 C78 C75 109.6(3) . . ?
F16B C78 F17B 110.5(5) . . ?
F16B C78 F18B 104.7(3) . . ?
F16B C78 C75 115.9(3) . . ?
F17 C78 F16 104.6(4) . . ?
F17 C78 C75 114.1(5) . . ?
F17B C78 F18B 101.7(4) . . ?
F17B C78 C75 113.1(5) . . ?
F18 C78 F16 104.4(3) . . ?
F18 C78 F17 108.8(4) . . ?
F18 C78 C75 114.5(3) . . ?
F18B C78 C75 109.7(3) . . ?
C80 C79 B1 122.06(14) . . ?
C84 C79 C80 115.58(14) . . ?
C84 C79 B1 122.36(14) . . ?
C79 C80 H80 119.0 . . ?
C81 C80 C79 121.93(15) . . ?
C81 C80 H80 119.0 . . ?
C80 C81 C85 118.48(15) . . ?
C82 C81 C80 121.36(15) . . ?
C82 C81 C85 120.07(15) . . ?
C81 C82 H82 121.1 . . ?
C81 C82 C83 117.72(15) . . ?
C83 C82 H82 121.1 . . ?
C82 C83 C84 120.90(15) . . ?
C82 C83 C86 119.96(15) . . ?
C84 C83 C86 119.05(15) . . ?
C79 C84 H84 118.8 . . ?
C83 C84 C79 122.34(15) . . ?
C83 C84 H84 118.8 . . ?
F19 C85 C81 111.71(14) . . ?
F20 C85 F19 105.74(15) . . ?
F20 C85 F21 105.97(14) . . ?
F20 C85 C81 113.10(15) . . ?
F21 C85 F19 106.91(15) . . ?
F21 C85 C81 112.88(14) . . ?
F22 C86 F24 105.11(17) . . ?
F22 C86 C83 113.64(15) . . ?
F22B C86 F23B 100.7(18) . . ?
F22B C86 F24B 112.0(17) . . ?
F22B C86 C83 108.2(11) . . ?
F23 C86 F22 107.01(18) . . ?
F23 C86 F24 105.13(17) . . ?
F23 C86 C83 112.59(15) . . ?
F23B C86 C83 109.6(8) . . ?
F24 C86 C83 112.68(15) . . ?
F24B C86 F23B 114.2(18) . . ?
F24B C86 C83 111.4(10) . . ?
C55 B1 C71 101.21(12) . . ?
C63 B1 C55 110.48(13) . . ?
C63 B1 C71 111.48(13) . . ?
C63 B1 C79 108.95(13) . . ?
C79 B1 C55 113.22(13) . . ?
C79 B1 C71 111.37(13) . . ?

loop_
_geom_bond_atom_site_label_1
_geom_bond_atom_site_label_2
_geom_bond_distance
_geom_bond_site_symmetry_2
_geom_bond_publ_flag
Co1 P1 2.2575(5) . ?
Co1 P2 2.2633(5) . ?
Co1 P3 2.2811(5) . ?
Co1 P4 2.2823(5) . ?
P1 C1 1.8330(17) . ?
P1 C7 1.8237(17) . ?
P1 C13 1.8232(17) . ?
P2 C3 1.8388(17) . ?
P2 C19 1.8325(17) . ?
P2 C25 1.8299(17) . ?
P3 C6 1.8460(17) . ?
P3 C31 1.8343(18) . ?
P3 C37 1.8294(17) . ?
P4 C4 1.8264(18) . ?
P4 C43 1.8334(18) . ?
P4 C49 1.8323(18) . ?
C1 H1A 0.9900 . ?
C1 H1B 0.9900 . ?
C1 C2 1.533(2) . ?
C2 H2A 0.9900 . ?
C2 H2B 0.9900 . ?
C2 C3 1.535(2) . ?
C3 H3A 0.9900 . ?
C3 H3B 0.9900 . ?
C4 H4A 0.9900 . ?
C4 H4B 0.9900 . ?
C4 C5 1.536(2) . ?
C5 H5A 0.9900 . ?
C5 H5B 0.9900 . ?
C5 C6 1.534(3) . ?
C6 H6A 0.9900 . ?
C6 H6B 0.9900 . ?
C7 C8 1.390(2) . ?
C7 C12 1.394(2) . ?
C8 H8 0.9500 . ?
C8 C9 1.388(3) . ?
C9 H9 0.9500 . ?
C9 C10 1.381(3) . ?
C10 H10 0.9500 . ?
C10 C11 1.385(3) . ?
C11 H11 0.9500 . ?
C11 C12 1.384(2) . ?
C12 H12 0.9500 . ?
C13 C14 1.392(2) . ?
C13 C18 1.386(3) . ?
C14 H14 0.9500 . ?
C14 C15 1.379(3) . ?
C15 H15 0.9500 . ?
C15 C16 1.379(3) . ?
C16 H16 0.9500 . ?
C16 C17 1.376(3) . ?
C17 H17 0.9500 . ?
C17 C18 1.389(3) . ?
C18 H18 0.9500 . ?
C19 C20 1.383(2) . ?
C19 C24 1.395(2) . ?
C20 H20 0.9500 . ?
C20 C21 1.392(3) . ?
C21 H21 0.9500 . ?
C21 C22 1.376(3) . ?
C22 H22 0.9500 . ?
C22 C23 1.380(3) . ?
C23 H23 0.9500 . ?
C23 C24 1.383(2) . ?
C24 H24 0.9500 . ?
C25 C26 1.393(3) . ?
C25 C30 1.385(2) . ?
C26 H26 0.9500 . ?
C26 C27 1.385(3) . ?
C27 H27 0.9500 . ?
C27 C28 1.382(3) . ?
C28 H28 0.9500 . ?
C28 C29 1.374(3) . ?
C29 H29 0.9500 . ?
C29 C30 1.395(3) . ?
C30 H30 0.9500 . ?
C31 C32 1.390(2) . ?
C31 C36 1.397(3) . ?
C32 H32 0.9500 . ?
C32 C33 1.383(3) . ?
C33 H33 0.9500 . ?
C33 C34 1.373(3) . ?
C34 H34 0.9500 . ?
C34 C35 1.386(3) . ?
C35 H35 0.9500 . ?
C35 C36 1.381(3) . ?
C36 H36 0.9500 . ?
C37 C38 1.397(2) . ?
C37 C42 1.383(2) . ?
C38 H38 0.9500 . ?
C38 C39 1.383(3) . ?
C39 H39 0.9500 . ?
C39 C40 1.382(3) . ?
C40 H40 0.9500 . ?
C40 C41 1.379(3) . ?
C41 H41 0.9500 . ?
C41 C42 1.390(2) . ?
C42 H42 0.9500 . ?
C43 C44 1.388(3) . ?
C43 C48 1.392(3) . ?
C44 H44 0.9500 . ?
C44 C45 1.393(3) . ?
C45 H45 0.9500 . ?
C45 C46 1.377(3) . ?
C46 H46 0.9500 . ?
C46 C47 1.378(3) . ?
C47 H47 0.9500 . ?
C47 C48 1.384(3) . ?
C48 H48 0.9500 . ?
C49 C50 1.390(3) . ?
C49 C54 1.390(3) . ?
C50 H50 0.9500 . ?
C50 C51 1.392(3) . ?
C51 H51 0.9500 . ?
C51 C52 1.375(3) . ?
C52 H52 0.9500 . ?
C52 C53 1.376(3) . ?
C53 H53 0.9500 . ?
C53 C54 1.390(3) . ?
C54 H54 0.9500 . ?
F1 C61 1.346(2) . ?
F2 C61 1.339(2) . ?
F3 C61 1.3394(19) . ?
F4 C62 1.340(2) . ?
F5 C62 1.337(2) . ?
F6 C62 1.349(2) . ?
F7 C69 1.331(2) . ?
F8 C69 1.331(2) . ?
F9 C69 1.347(2) . ?
F10 C70 1.331(3) . ?
F10B C70 1.219(15) . ?
F11 C70 1.365(4) . ?
F11B C70 1.311(11) . ?
F12 C70 1.323(5) . ?
F12B C70 1.349(18) . ?
F13 C77 1.325(3) . ?
F13B C77 1.426(14) . ?
F14 C77 1.350(5) . ?
F14B C77 1.216(12) . ?
F15 C77 1.366(3) . ?
F15B C77 1.24(3) . ?
F16 C78 1.385(5) . ?
F16B C78 1.258(5) . ?
F17 C78 1.308(6) . ?
F17B C78 1.348(6) . ?
F18 C78 1.299(5) . ?
F18B C78 1.399(4) . ?
F19 C85 1.340(2) . ?
F20 C85 1.329(2) . ?
F21 C85 1.334(2) . ?
F22 C86 1.326(2) . ?
F22B C86 1.23(2) . ?
F23 C86 1.319(2) . ?
F23B C86 1.26(2) . ?
F24 C86 1.334(2) . ?
F24B C86 1.24(2) . ?
C55 C56 1.394(2) . ?
C55 C60 1.399(2) . ?
C55 B1 1.640(2) . ?
C56 H56 0.9500 . ?
C56 C57 1.397(2) . ?
C57 C58 1.383(2) . ?
C57 C61 1.489(2) . ?
C58 H58 0.9500 . ?
C58 C59 1.382(2) . ?
C59 C60 1.383(2) . ?
C59 C62 1.491(2) . ?
C60 H60 0.9500 . ?
C63 C64 1.403(2) . ?
C63 C68 1.396(2) . ?
C63 B1 1.635(2) . ?
C64 H64 0.9500 . ?
C64 C65 1.385(2) . ?
C65 C66 1.388(2) . ?
C65 C69 1.497(2) . ?
C66 H66 0.9500 . ?
C66 C67 1.379(2) . ?
C67 C68 1.392(2) . ?
C67 C70 1.494(2) . ?
C68 H68 0.9500 . ?
C71 C72 1.401(2) . ?
C71 C76 1.398(2) . ?
C71 B1 1.643(2) . ?
C72 H72 0.9500 . ?
C72 C73 1.390(2) . ?
C73 C74 1.382(2) . ?
C73 C77 1.496(2) . ?
C74 H74 0.9500 . ?
C74 C75 1.383(2) . ?
C75 C76 1.389(2) . ?
C75 C78 1.494(2) . ?
C76 H76 0.9500 . ?
C79 C80 1.400(2) . ?
C79 C84 1.396(2) . ?
C79 B1 1.638(2) . ?
C80 H80 0.9500 . ?
C80 C81 1.391(2) . ?
C81 C82 1.379(2) . ?
C81 C85 1.493(2) . ?
C82 H82 0.9500 . ?
C82 C83 1.385(2) . ?
C83 C84 1.391(2) . ?
C83 C86 1.493(2) . ?
C84 H84 0.9500 . ?
